data_8101578
loop_
_publ_author_name
'Dakternieks, D.'
'Lim, A. E. K.'
'Jurkschat, K.'
'Tiekink, E. R. T.'

_publ_section_title
;
Crystal structure of chloro[4-(1-chloro-1,1-diphenylstannyl)-butyl]
diphenylstannane, Ph~2~ClSn(CH~2~)~4~SnPh~2~Cl
;
_journal_issue 4
_journal_name_full 'Zeitschrift f\"ur Kristallographie - New Crystal Structures'
_journal_page_first 515
_journal_page_last 516
_journal_volume 214
_journal_year 1999
_chemical_formula_moiety 'C28 H28 Cl2 Sn2'
_chemical_formula_sum 'C28 H28 Cl2 Sn2'
_chemical_formula_weight 672.82
_space_group_IT_number 2
_symmetry_cell_setting triclinic
_symmetry_Int_Tables_number 2
_symmetry_space_group_name_Hall '-P 1'
_symmetry_space_group_name_H-M 'P -1'
_cell_angle_alpha 100.85(6)
_cell_angle_beta 102.58(5)
_cell_angle_gamma 99.92(3)
_cell_formula_units_Z 1
_cell_length_a 9.146(3)
_cell_length_b 12.946(6)
_cell_length_c 6.360(5)
_cell_measurement_temperature 293
_cell_volume 703.8(8)
_diffrn_ambient_temperature 293
_exptl_crystal_density_diffrn 1.587
_refine_ls_R_factor_obs 0.0420
_refine_ls_wR_factor_obs 0.0500
_cod_depositor_comments
;
 Correcting the _cell_formula_units_Z data item value by changing it from
 '1 (dimer)' to '1'.

 Antanas Vaitkus,
 2018-07-17
;
_cod_original_formula_units_Z '1 (dimer)'
_cod_database_code 8101578

loop_
_symmetry_equiv_pos_as_xyz
'  +x,  +y,  +z'
'  -x,  -y,  -z'

loop_
_atom_site_label
_atom_site_fract_x
_atom_site_fract_y
_atom_site_fract_z
_atom_site_U_iso_or_equiv
_atom_site_occupancy
_atom_site_refinement_flags
_atom_site_adp_type
_atom_site_calc_flag
_atom_site_calc_attached_atom
Sn 0.38214(3) 0.18445(2) 0.09179(5) 0.04985(8) 1.000 . Uani d ?
Cl 0.3629(2) 0.1609(1) -0.2969(2) 0.0744(4) 1.000 . Uani d ?
C(1) 0.2221(5) 0.0469(3) 0.1064(7) 0.059(1) 1.000 . Uani d ?
C(2) 0.0600(4) 0.0429(3) -0.0199(7) 0.053(1) 1.000 . Uani d ?
C(3) 0.3117(4) 0.3327(3) 0.1662(7) 0.054(1) 1.000 . Uani d ?
C(4) 0.3272(6) 0.3836(4) 0.3832(9) 0.073(2) 1.000 . Uani d ?
C(5) 0.2802(7) 0.4802(5) 0.432(1) 0.092(2) 1.000 . Uani d ?
C(6) 0.2184(8) 0.5258(5) 0.274(1) 0.098(2) 1.000 . Uani d ?
C(7) 0.2006(8) 0.4768(6) 0.058(1) 0.111(3) 1.000 . Uani d ?
C(8) 0.2457(7) 0.3784(4) 0.0028(9) 0.083(2) 1.000 . Uani d ?
C(9) 0.6211(4) 0.1995(3) 0.2256(8) 0.055(1) 1.000 . Uani d ?
C(10) 0.6731(5) 0.1521(4) 0.4025(9) 0.074(2) 1.000 . Uani d ?
C(11) 0.8292(7) 0.1664(5) 0.494(1) 0.090(2) 1.000 . Uani d ?
C(12) 0.9325(5) 0.2271(5) 0.413(1) 0.082(2) 1.000 . Uani d ?
C(13) 0.8816(6) 0.2714(4) 0.241(1) 0.081(2) 1.000 . Uani d ?
C(14) 0.7276(5) 0.2571(4) 0.1505(8) 0.066(1) 1.000 . Uani d ?
H(1) 0.2238 0.0492 0.2571 0.071 1.000 . Uiso c ?
H(1) 0.2520 -0.0164 0.0448 0.071 1.000 . Uiso c ?
H(2) 0.0370 0.1112 0.0243 0.063 1.000 . Uiso c ?
H(2) 0.0549 0.0283 -0.1737 0.063 1.000 . Uiso c ?
H(4) 0.3702 0.3527 0.4998 0.087 1.000 . Uiso c ?
H(5) 0.2926 0.5144 0.5830 0.110 1.000 . Uiso c ?
H(6) 0.1873 0.5918 0.3111 0.117 1.000 . Uiso c ?
H(7) 0.1574 0.5089 -0.0558 0.133 1.000 . Uiso c ?
H(8) 0.2302 0.3438 -0.1484 0.099 1.000 . Uiso c ?
H(10) 0.6013 0.1105 0.4587 0.088 1.000 . Uiso c ?
H(11) 0.8646 0.1341 0.6118 0.109 1.000 . Uiso c ?
H(12) 1.0395 0.2382 0.4780 0.098 1.000 . Uiso c ?
H(13) 0.9533 0.3124 0.1836 0.098 1.000 . Uiso c ?
H(14) 0.6943 0.2887 0.0305 0.080 1.000 . Uiso c ?

loop_
_atom_site_aniso_label
_atom_site_aniso_U_11
_atom_site_aniso_U_22
_atom_site_aniso_U_33
_atom_site_aniso_U_12
_atom_site_aniso_U_13
_atom_site_aniso_U_23
Sn 0.0479(2) 0.0488(2) 0.0526(2) 0.0106(1) 0.0122(1) 0.0122(1)
Cl 0.1040(9) 0.0795(8) 0.0445(7) 0.0256(7) 0.0257(6) 0.0138(6)
C(1) 0.054(2) 0.059(3) 0.059(3) 0.006(2) 0.007(2) 0.017(2)
C(2) 0.053(2) 0.054(2) 0.050(2) 0.010(2) 0.008(2) 0.014(2)
C(3) 0.054(2) 0.047(2) 0.061(3) 0.013(2) 0.013(2) 0.015(2)
C(4) 0.089(4) 0.065(3) 0.067(3) 0.024(3) 0.025(3) 0.013(2)
C(5) 0.101(4) 0.069(4) 0.102(5) 0.021(3) 0.038(4) -0.003(3)
C(6) 0.115(5) 0.069(4) 0.132(6) 0.042(4) 0.055(5) 0.030(4)
C(7) 0.121(5) 0.096(5) 0.139(6) 0.061(4) 0.026(5) 0.058(5)
C(8) 0.109(4) 0.082(4) 0.073(4) 0.043(3) 0.030(3) 0.029(3)
C(9) 0.045(2) 0.047(2) 0.069(3) 0.011(2) 0.016(2) 0.006(2)
C(10) 0.061(3) 0.080(3) 0.097(4) 0.024(2) 0.031(3) 0.041(3)
C(11) 0.080(4) 0.112(5) 0.089(4) 0.041(3) 0.010(3) 0.043(4)
C(12) 0.051(3) 0.085(4) 0.101(4) 0.020(3) 0.013(3) 0.006(3)
C(13) 0.059(3) 0.073(3) 0.113(5) 0.007(2) 0.033(3) 0.020(3)
C(14) 0.060(3) 0.065(3) 0.078(3) 0.011(2) 0.023(2) 0.023(2)

loop_
_geom_bond_atom_site_label_1
_geom_bond_atom_site_label_2
_geom_bond_distance
_geom_bond_site_symmetry_1
_geom_bond_site_symmetry_2
_geom_bond_publ_flag
Sn Cl 2.397(2) . . ?
Sn C(1) 2.132(6) . . ?
Sn C(3) 2.131(5) . . ?
Sn C(9) 2.126(5) . . ?
C(1) C(2) 1.511(8) . . ?
C(1) H(1a) 0.95 . . no
C(1) H(1b) 0.95 . . no
C(2) C(2) 1.52(1) . . ?
C(2) H(2a) 0.95 . . no
C(2) H(2b) 0.95 . . no
C(3) C(4) 1.378(9) . . ?
C(3) C(8) 1.369(9) . . ?
C(4) C(5) 1.39(1) . . ?
C(4) H(4) 0.95 . . no
C(5) C(6) 1.33(1) . . ?
C(5) H(5) 0.95 . . no
C(6) C(7) 1.36(1) . . ?
C(6) H(6) 0.95 . . no
C(7) C(8) 1.41(1) . . ?
C(7) H(7) 0.95 . . no
C(8) H(8) 0.95 . . no
C(9) C(10) 1.413(9) . . ?
C(9) C(14) 1.349(8) . . ?
C(10) C(11) 1.384(9) . . ?
C(10) H(10) 0.95 . . no
C(11) C(12) 1.37(1) . . ?
C(11) H(11) 0.95 . . no
C(12) C(13) 1.36(1) . . ?
C(12) H(12) 0.95 . . no
C(13) C(14) 1.367(9) . . ?
C(13) H(13) 0.95 . . no
C(14) H(14) 0.95 . . no

loop_
_cod_related_entry_id
_cod_related_entry_database
_cod_related_entry_code
1 ChemSpider 30653865
